data_7014990
loop_
_publ_author_name
'Liang, Jingjing'
'Chen, Jiangfang'
'Zhao, Jing'
'Pan, Yingli'
'Zhang, Yong'
'Jia, Dingxian'

_publ_section_title
;
 Effects of lanthanide metal size and amino ligand denticity on the
 solvothermal systems Ln/Sn/Se/en and Ln/Sn/Se/dien (Ln = lanthanide)
;
_journal_issue 11
_journal_name_full 'Dalton Transactions'
_journal_page_first 2631
_journal_paper_doi 10.1039/c0dt01424a
_journal_volume 40
_journal_year 2011
_chemical_formula_moiety 'C12 H50 N12 O2 Pr2 Se6 Sn2'
_chemical_formula_sum 'C12 H50 N12 O2 Pr2 Se6 Sn2'
_chemical_formula_weight 1387.60
_chemical_name_systematic
;
?
;
_space_group_IT_number 14
_symmetry_cell_setting monoclinic
_symmetry_Int_Tables_number 14
_symmetry_space_group_name_Hall '-P 2yn'
_symmetry_space_group_name_H-M 'P 1 21/n 1'
_atom_sites_solution_hydrogens geom
_atom_sites_solution_primary direct
_atom_sites_solution_secondary difmap
_audit_creation_method SHELXL-97
_cell_angle_alpha 90.00
_cell_angle_beta 98.967(3)
_cell_angle_gamma 90.00
_cell_formula_units_Z 2
_cell_length_a 10.1968(11)
_cell_length_b 11.7622(9)
_cell_length_c 15.4969(16)
_cell_measurement_reflns_used 8748
_cell_measurement_temperature 223(2)
_cell_measurement_theta_max 25.00
_cell_measurement_theta_min 3.1
_cell_volume 1835.9(3)
_computing_cell_refinement CrystalClear
_computing_data_collection CrystalClear
_computing_data_reduction CrystalStructure
_computing_structure_refinement 'SHELXL-97 (Sheldrick, 1997)'
_computing_structure_solution 'SHELXS-97 (Sheldrick, 1990)'
_diffrn_ambient_temperature 223(2)
_diffrn_detector_area_resol_mean 14.63
_diffrn_measured_fraction_theta_full 0.994
_diffrn_measured_fraction_theta_max 0.994
_diffrn_measurement_device_type 'Rigaku Saturn'
_diffrn_measurement_method \w
_diffrn_radiation_monochromator graphite
_diffrn_radiation_source 'fine-focus sealed tube'
_diffrn_radiation_type MoK\a
_diffrn_radiation_wavelength 0.71073
_diffrn_reflns_av_R_equivalents 0.0251
_diffrn_reflns_av_sigmaI/netI 0.0289
_diffrn_reflns_limit_h_max 12
_diffrn_reflns_limit_h_min -11
_diffrn_reflns_limit_k_max 12
_diffrn_reflns_limit_k_min -13
_diffrn_reflns_limit_l_max 18
_diffrn_reflns_limit_l_min -14
_diffrn_reflns_number 8936
_diffrn_reflns_theta_full 25.00
_diffrn_reflns_theta_max 25.00
_diffrn_reflns_theta_min 3.11
_exptl_absorpt_coefficient_mu 9.929
_exptl_absorpt_correction_T_max 0.2414
_exptl_absorpt_correction_T_min 0.1904
_exptl_absorpt_correction_type multi-scan
_exptl_absorpt_process_details 'Jacobson, R. (1998) Private communication'
_exptl_crystal_colour yellow
_exptl_crystal_density_diffrn 2.510
_exptl_crystal_density_method 'not measured'
_exptl_crystal_description prism
_exptl_crystal_F_000 1288
_exptl_crystal_size_max 0.25
_exptl_crystal_size_mid 0.22
_exptl_crystal_size_min 0.20
_refine_diff_density_max 0.844
_refine_diff_density_min -0.913
_refine_diff_density_rms 0.212
_refine_ls_extinction_method none
_refine_ls_goodness_of_fit_ref 1.120
_refine_ls_hydrogen_treatment constr
_refine_ls_matrix_type full
_refine_ls_number_parameters 167
_refine_ls_number_reflns 3212
_refine_ls_number_restraints 4
_refine_ls_restrained_S_all 1.134
_refine_ls_R_factor_all 0.0299
_refine_ls_R_factor_gt 0.0235
_refine_ls_shift/su_max 0.001
_refine_ls_shift/su_mean 0.000
_refine_ls_structure_factor_coef Fsqd
_refine_ls_weighting_details 'calc w=1/[\s^2^(Fo^2^)+(0.0319P)^2^+0.0000P] where P=(Fo^2^+2Fc^2^)/3'
_refine_ls_weighting_scheme calc
_refine_ls_wR_factor_gt 0.0588
_refine_ls_wR_factor_ref 0.0606
_reflns_number_gt 2829
_reflns_number_total 3212
_reflns_threshold_expression >2sigma(I)
_cod_data_source_file C0DT01424A.TXT
_cod_data_source_block complex_1b
_cod_original_sg_symbol_H-M 'P 21/n'
_cod_database_code 7014990

loop_
_symmetry_equiv_pos_as_xyz
'x, y, z'
'-x+1/2, y+1/2, -z+1/2'
'-x, -y, -z'
'x-1/2, -y-1/2, z-1/2'

loop_
_atom_site_label
_atom_site_type_symbol
_atom_site_fract_x
_atom_site_fract_y
_atom_site_fract_z
_atom_site_U_iso_or_equiv
_atom_site_adp_type
_atom_site_occupancy
_atom_site_symmetry_multiplicity
_atom_site_calc_flag
_atom_site_refinement_flags
_atom_site_disorder_assembly
_atom_site_disorder_group
Sn1 Sn 0.61016(3) 0.59685(3) 0.46073(2) 0.02081(10) Uani 1 1 d . . .
Se1 Se 0.59621(6) 0.80381(4) 0.47748(4) 0.03525(16) Uani 1 1 d . . .
Se2 Se 0.79712(5) 0.54347(4) 0.38537(4) 0.02950(14) Uani 1 1 d . . .
Se3 Se 0.61131(5) 0.49591(4) 0.60885(3) 0.02852(14) Uani 1 1 d . . .
Pr1 Pr 0.87753(3) 0.12043(2) 0.454543(18) 0.01935(9) Uani 1 1 d . . .
O1 O 0.9164(3) -0.0777(3) 0.4618(2) 0.0318(9) Uani 1 1 d . . .
H1 H 0.8568 -0.1325 0.4346 0.038 Uiso 1 1 calc R . .
N1 N 0.8727(5) 0.2632(4) 0.5889(3) 0.0390(12) Uani 1 1 d . . .
H1A H 0.9570 0.2723 0.6175 0.047 Uiso 1 1 calc R . .
H1B H 0.8435 0.3323 0.5675 0.047 Uiso 1 1 calc R . .
N2 N 0.7215(5) 0.0598(4) 0.5640(3) 0.0333(11) Uani 1 1 d . . .
H2A H 0.6395 0.0905 0.5477 0.040 Uiso 1 1 calc R . .
H2B H 0.7130 -0.0173 0.5639 0.040 Uiso 1 1 calc R . .
N3 N 0.9510(5) 0.1381(4) 0.2973(3) 0.0404(12) Uani 1 1 d D . .
H3 H 0.9238 0.0865 0.2535 0.048 Uiso 1 1 calc R . .
N4 N 1.0122(5) 0.3065(4) 0.4300(3) 0.0358(11) Uani 1 1 d . . .
H4A H 0.9582 0.3673 0.4338 0.043 Uiso 1 1 calc R . .
H4B H 1.0811 0.3122 0.4748 0.043 Uiso 1 1 calc R . .
N5 N 0.6795(4) 0.0306(3) 0.3425(3) 0.0275(10) Uani 1 1 d . . .
H5A H 0.7109 0.0133 0.2923 0.033 Uiso 1 1 calc R . .
H5B H 0.6548 -0.0359 0.3655 0.033 Uiso 1 1 calc R . .
N6 N 0.6782(4) 0.2588(3) 0.4004(3) 0.0286(10) Uani 1 1 d . . .
H6A H 0.6236 0.2612 0.4415 0.034 Uiso 1 1 calc R . .
H6B H 0.7108 0.3300 0.3953 0.034 Uiso 1 1 calc R . .
C1 C 0.7883(7) 0.2254(5) 0.6516(4) 0.0450(16) Uani 1 1 d . . .
H1C H 0.6997 0.2587 0.6363 0.054 Uiso 1 1 calc R . .
H1D H 0.8259 0.2520 0.7102 0.054 Uiso 1 1 calc R . .
C2 C 0.7772(8) 0.0991(5) 0.6522(4) 0.0515(18) Uani 1 1 d . . .
H2C H 0.8651 0.0653 0.6701 0.062 Uiso 1 1 calc R . .
H2D H 0.7196 0.0756 0.6940 0.062 Uiso 1 1 calc R . .
C3A C 0.9757(10) 0.2622(8) 0.2776(6) 0.041(2) Uani 0.62 1 d PD . .
H3A1 H 1.0138 0.2673 0.2234 0.049 Uiso 0.62 1 calc PR . .
H3A2 H 0.8910 0.3033 0.2687 0.049 Uiso 0.62 1 calc PR . .
C3B C 1.0694(14) 0.2067(11) 0.2978(10) 0.047(2) Uani 0.38 1 d PD . .
H3B1 H 1.0794 0.2248 0.2374 0.049 Uiso 0.38 1 calc PR . .
H3B2 H 1.1471 0.1624 0.3235 0.049 Uiso 0.38 1 calc PR . .
C4 C 1.0654(7) 0.3154(5) 0.3481(5) 0.0535(18) Uani 1 1 d D . .
C5 C 0.5595(5) 0.1026(4) 0.3200(4) 0.0323(13) Uani 1 1 d . . .
H5C H 0.5012 0.0931 0.3642 0.039 Uiso 1 1 calc R . .
H5D H 0.5104 0.0793 0.2634 0.039 Uiso 1 1 calc R . .
C6 C 0.6000(6) 0.2254(5) 0.3162(4) 0.0366(14) Uani 1 1 d . . .
H6C H 0.6530 0.2360 0.2692 0.044 Uiso 1 1 calc R . .
H6D H 0.5207 0.2734 0.3037 0.044 Uiso 1 1 calc R . .

loop_
_atom_site_aniso_label
_atom_site_aniso_U_11
_atom_site_aniso_U_22
_atom_site_aniso_U_33
_atom_site_aniso_U_23
_atom_site_aniso_U_13
_atom_site_aniso_U_12
Sn1 0.02086(19) 0.01878(17) 0.0233(2) 0.00151(13) 0.00515(14) -0.00107(13)
Se1 0.0345(3) 0.0182(3) 0.0562(4) 0.0001(2) 0.0172(3) -0.0024(2)
Se2 0.0267(3) 0.0320(3) 0.0317(3) -0.0014(2) 0.0104(2) 0.0021(2)
Se3 0.0274(3) 0.0334(3) 0.0229(3) 0.0054(2) -0.0017(2) -0.0074(2)
Pr1 0.01784(15) 0.01821(14) 0.02156(16) 0.00046(10) 0.00164(11) 0.00042(10)
O1 0.0239(19) 0.0207(17) 0.047(2) -0.0050(16) -0.0063(17) 0.0015(15)
N1 0.033(3) 0.041(3) 0.041(3) -0.013(2) 0.000(2) 0.003(2)
N2 0.041(3) 0.024(2) 0.037(3) 0.001(2) 0.015(2) 0.000(2)
N3 0.041(3) 0.050(3) 0.032(3) -0.012(2) 0.013(2) -0.012(2)
N4 0.033(3) 0.032(2) 0.039(3) 0.003(2) -0.002(2) -0.007(2)
N5 0.029(2) 0.026(2) 0.029(3) 0.0015(19) 0.006(2) -0.0026(19)
N6 0.022(2) 0.025(2) 0.037(3) -0.0012(19) 0.000(2) 0.0011(19)
C1 0.049(4) 0.052(4) 0.032(4) -0.010(3) -0.001(3) 0.007(3)
C2 0.065(5) 0.054(4) 0.038(4) 0.005(3) 0.017(4) 0.013(3)
C3A 0.046(5) 0.053(6) 0.037(5) 0.010(4) 0.017(4) -0.007(4)
C3B 0.045(5) 0.049(6) 0.042(5) 0.012(4) 0.011(4) -0.005(4)
C4 0.066(5) 0.046(4) 0.056(5) -0.003(3) 0.034(4) -0.014(3)
C5 0.029(3) 0.034(3) 0.033(3) -0.005(2) 0.002(3) -0.001(2)
C6 0.031(3) 0.039(3) 0.037(4) -0.001(3) -0.003(3) 0.010(3)

loop_
_atom_type_symbol
_atom_type_description
_atom_type_scat_dispersion_real
_atom_type_scat_dispersion_imag
_atom_type_scat_source
C C 0.0033 0.0016 'International Tables Vol C Tables 4.2.6.8 and 6.1.1.4'
H H 0.0000 0.0000 'International Tables Vol C Tables 4.2.6.8 and 6.1.1.4'
N N 0.0061 0.0033 'International Tables Vol C Tables 4.2.6.8 and 6.1.1.4'
O O 0.0106 0.0060 'International Tables Vol C Tables 4.2.6.8 and 6.1.1.4'
Se Se -0.0929 2.2259 'International Tables Vol C Tables 4.2.6.8 and 6.1.1.4'
Sn Sn -0.6537 1.4246 'International Tables Vol C Tables 4.2.6.8 and 6.1.1.4'
Pr Pr -0.2180 2.8214 'International Tables Vol C Tables 4.2.6.8 and 6.1.1.4'

loop_
_geom_angle_atom_site_label_1
_geom_angle_atom_site_label_2
_geom_angle_atom_site_label_3
_geom_angle
_geom_angle_site_symmetry_1
_geom_angle_site_symmetry_3
_geom_angle_publ_flag
Se1 Sn1 Se2 111.36(2) . . ?
Se1 Sn1 Se3 110.75(2) . . ?
Se2 Sn1 Se3 114.01(2) . . ?
Se1 Sn1 Se3 113.65(2) . 3_666 ?
Se2 Sn1 Se3 112.59(2) . 3_666 ?
Se3 Sn1 Se3 93.400(19) . 3_666 ?
Sn1 Se3 Sn1 86.600(19) . 3_666 ?
O1 Pr1 O1 68.45(14) 3_756 . ?
O1 Pr1 N2 99.63(14) 3_756 . ?
O1 Pr1 N2 79.25(13) . . ?
O1 Pr1 N6 152.65(12) 3_756 . ?
O1 Pr1 N6 137.65(12) . . ?
N2 Pr1 N6 81.79(15) . . ?
O1 Pr1 N4 79.41(13) 3_756 . ?
O1 Pr1 N4 137.43(14) . . ?
N2 Pr1 N4 134.88(15) . . ?
N6 Pr1 N4 80.51(14) . . ?
O1 Pr1 N3 99.59(15) 3_756 . ?
O1 Pr1 N3 92.95(14) . . ?
N2 Pr1 N3 154.85(15) . . ?
N6 Pr1 N3 88.48(15) . . ?
N4 Pr1 N3 65.04(15) . . ?
O1 Pr1 N5 142.83(12) 3_756 . ?
O1 Pr1 N5 75.22(12) . . ?
N2 Pr1 N5 80.65(14) . . ?
N6 Pr1 N5 64.51(12) . . ?
N4 Pr1 N5 126.32(14) . . ?
N3 Pr1 N5 74.22(14) . . ?
O1 Pr1 N1 80.13(14) 3_756 . ?
O1 Pr1 N1 127.13(14) . . ?
N2 Pr1 N1 65.04(15) . . ?
N6 Pr1 N1 75.75(14) . . ?
N4 Pr1 N1 70.47(15) . . ?
N3 Pr1 N1 134.64(15) . . ?
N5 Pr1 N1 130.52(14) . . ?
O1 Pr1 Pr1 34.38(8) 3_756 3_756 ?
O1 Pr1 Pr1 34.07(8) . 3_756 ?
N2 Pr1 Pr1 89.29(10) . 3_756 ?
N6 Pr1 Pr1 169.64(10) . 3_756 ?
N4 Pr1 Pr1 109.66(10) . 3_756 ?
N3 Pr1 Pr1 97.57(11) . 3_756 ?
N5 Pr1 Pr1 108.97(9) . 3_756 ?
N1 Pr1 Pr1 105.26(11) . 3_756 ?
Pr1 O1 Pr1 111.55(14) 3_756 . ?
Pr1 O1 H1 124.2 3_756 . ?
Pr1 O1 H1 124.2 . . ?
C1 N1 Pr1 114.2(3) . . ?
C1 N1 H1A 108.7 . . ?
Pr1 N1 H1A 108.7 . . ?
C1 N1 H1B 108.7 . . ?
Pr1 N1 H1B 108.7 . . ?
H1A N1 H1B 107.6 . . ?
C2 N2 Pr1 109.4(4) . . ?
C2 N2 H2A 109.8 . . ?
Pr1 N2 H2A 109.8 . . ?
C2 N2 H2B 109.8 . . ?
Pr1 N2 H2B 109.8 . . ?
H2A N2 H2B 108.2 . . ?
C3B N3 C3A 45.8(7) . . ?
C3B N3 Pr1 113.0(6) . . ?
C3A N3 Pr1 109.7(4) . . ?
C3B N3 H3 121.8 . . ?
C3A N3 H3 121.8 . . ?
Pr1 N3 H3 121.8 . . ?
C4 N4 Pr1 117.2(3) . . ?
C4 N4 H4A 108.0 . . ?
Pr1 N4 H4A 108.0 . . ?
C4 N4 H4B 108.0 . . ?
Pr1 N4 H4B 108.0 . . ?
H4A N4 H4B 107.3 . . ?
C5 N5 Pr1 116.0(3) . . ?
C5 N5 H5A 108.3 . . ?
Pr1 N5 H5A 108.3 . . ?
C5 N5 H5B 108.3 . . ?
Pr1 N5 H5B 108.3 . . ?
H5A N5 H5B 107.4 . . ?
C6 N6 Pr1 113.7(3) . . ?
C6 N6 H6A 108.8 . . ?
Pr1 N6 H6A 108.8 . . ?
C6 N6 H6B 108.8 . . ?
Pr1 N6 H6B 108.8 . . ?
H6A N6 H6B 107.7 . . ?
N1 C1 C2 111.1(5) . . ?
N1 C1 H1C 109.4 . . ?
C2 C1 H1C 109.4 . . ?
N1 C1 H1D 109.4 . . ?
C2 C1 H1D 109.4 . . ?
H1C C1 H1D 108.0 . . ?
N2 C2 C1 109.1(5) . . ?
N2 C2 H2C 109.9 . . ?
C1 C2 H2C 109.9 . . ?
N2 C2 H2D 109.9 . . ?
C1 C2 H2D 109.9 . . ?
H2C C2 H2D 108.3 . . ?
C4 C3A N3 111.5(7) . . ?
C4 C3A H3A1 109.3 . . ?
N3 C3A H3A1 109.3 . . ?
C4 C3A H3A2 109.3 . . ?
N3 C3A H3A2 109.3 . . ?
H3A1 C3A H3A2 108.0 . . ?
N3 C3B C4 112.7(10) . . ?
N3 C3B H3B1 109.0 . . ?
C4 C3B H3B1 109.0 . . ?
N3 C3B H3B2 109.0 . . ?
C4 C3B H3B2 109.0 . . ?
H3B1 C3B H3B2 107.8 . . ?
C3A C4 N4 110.3(6) . . ?
C3A C4 C3B 46.1(7) . . ?
N4 C4 C3B 115.7(7) . . ?
N5 C5 C6 109.6(4) . . ?
N5 C5 H5C 109.7 . . ?
C6 C5 H5C 109.7 . . ?
N5 C5 H5D 109.7 . . ?
C6 C5 H5D 109.7 . . ?
H5C C5 H5D 108.2 . . ?
N6 C6 C5 109.5(5) . . ?
N6 C6 H6C 109.8 . . ?
C5 C6 H6C 109.8 . . ?
N6 C6 H6D 109.8 . . ?
C5 C6 H6D 109.8 . . ?
H6C C6 H6D 108.2 . . ?

loop_
_geom_bond_atom_site_label_1
_geom_bond_atom_site_label_2
_geom_bond_distance
_geom_bond_site_symmetry_2
_geom_bond_publ_flag
Sn1 Se1 2.4545(6) . ?
Sn1 Se2 2.4671(6) . ?
Sn1 Se3 2.5826(7) . ?
Sn1 Se3 2.5873(6) 3_666 ?
Se3 Sn1 2.5873(6) 3_666 ?
Pr1 O1 2.345(3) 3_756 ?
Pr1 O1 2.363(3) . ?
Pr1 N2 2.600(4) . ?
Pr1 N6 2.636(4) . ?
Pr1 N4 2.642(4) . ?
Pr1 N3 2.667(5) . ?
Pr1 N5 2.668(4) . ?
Pr1 N1 2.681(4) . ?
Pr1 Pr1 3.8927(6) 3_756 ?
O1 Pr1 2.345(3) 3_756 ?
O1 H1 0.9400 . ?
N1 C1 1.464(8) . ?
N1 H1A 0.9100 . ?
N1 H1B 0.9100 . ?
N2 C2 1.471(8) . ?
N2 H2A 0.9100 . ?
N2 H2B 0.9100 . ?
N3 C3B 1.451(12) . ?
N3 C3A 1.521(9) . ?
N3 H3 0.9200 . ?
N4 C4 1.460(8) . ?
N4 H4A 0.9100 . ?
N4 H4B 0.9100 . ?
N5 C5 1.485(7) . ?
N5 H5A 0.9100 . ?
N5 H5B 0.9100 . ?
N6 C6 1.473(7) . ?
N6 H6A 0.9100 . ?
N6 H6B 0.9100 . ?
C1 C2 1.489(8) . ?
C1 H1C 0.9800 . ?
C1 H1D 0.9800 . ?
C2 H2C 0.9800 . ?
C2 H2D 0.9800 . ?
C3A C4 1.454(10) . ?
C3A H3A1 0.9800 . ?
C3A H3A2 0.9800 . ?
C3B C4 1.502(13) . ?
C3B H3B1 0.9800 . ?
C3B H3B2 0.9800 . ?
C5 C6 1.505(7) . ?
C5 H5C 0.9800 . ?
C5 H5D 0.9800 . ?
C6 H6C 0.9800 . ?
C6 H6D 0.9800 . ?

loop_
_geom_hbond_atom_site_label_D
_geom_hbond_atom_site_label_H
_geom_hbond_atom_site_label_A
_geom_hbond_distance_DH
_geom_hbond_distance_HA
_geom_hbond_distance_DA
_geom_hbond_angle_DHA
_geom_hbond_site_symmetry_A
O1 H1 Se1 0.94 2.93 3.593(4) 128.3 1_545
N2 H2A Se1 0.91 2.68 3.582(5) 171.6 3_666
N2 H2B Se1 0.91 2.67 3.458(4) 145.1 1_545
N3 H3 Se2 0.92 2.91 3.663(5) 140.4 2_645
N4 H4A Se2 0.91 2.68 3.547(5) 160.3 .
N4 H4B Se2 0.91 2.88 3.653(5) 144.0 3_766
N5 H5A Se2 0.91 2.76 3.580(4) 149.8 2_645
N5 H5B Se1 0.91 2.69 3.572(4) 162.9 1_545
N6 H6A Se1 0.91 2.84 3.689(5) 155.9 3_666
N6 H6B Se2 0.91 2.67 3.581(4) 176.9 .

loop_
_geom_torsion_atom_site_label_1
_geom_torsion_atom_site_label_2
_geom_torsion_atom_site_label_3
_geom_torsion_atom_site_label_4
_geom_torsion
_geom_torsion_site_symmetry_1
_geom_torsion_site_symmetry_2
_geom_torsion_site_symmetry_3
_geom_torsion_site_symmetry_4
_geom_torsion_publ_flag
Se1 Sn1 Se3 Sn1 116.88(2) . . . 3_666 ?
Se2 Sn1 Se3 Sn1 -116.59(2) . . . 3_666 ?
Se3 Sn1 Se3 Sn1 0.0 3_666 . . 3_666 ?
O1 Pr1 O1 Pr1 0.0 3_756 . . 3_756 ?
N2 Pr1 O1 Pr1 -104.96(18) . . . 3_756 ?
N6 Pr1 O1 Pr1 -169.86(16) . . . 3_756 ?
N4 Pr1 O1 Pr1 43.8(3) . . . 3_756 ?
N3 Pr1 O1 Pr1 99.15(18) . . . 3_756 ?
N5 Pr1 O1 Pr1 172.0(2) . . . 3_756 ?
N1 Pr1 O1 Pr1 -58.0(2) . . . 3_756 ?
O1 Pr1 N1 C1 -103.3(4) 3_756 . . . ?
O1 Pr1 N1 C1 -50.1(4) . . . . ?
N2 Pr1 N1 C1 2.3(4) . . . . ?
N6 Pr1 N1 C1 89.7(4) . . . . ?
N4 Pr1 N1 C1 174.5(4) . . . . ?
N3 Pr1 N1 C1 162.9(4) . . . . ?
N5 Pr1 N1 C1 53.0(4) . . . . ?
Pr1 Pr1 N1 C1 -79.6(4) 3_756 . . . ?
O1 Pr1 N2 C2 42.6(4) 3_756 . . . ?
O1 Pr1 N2 C2 108.3(4) . . . . ?
N6 Pr1 N2 C2 -109.8(4) . . . . ?
N4 Pr1 N2 C2 -42.1(4) . . . . ?
N3 Pr1 N2 C2 -178.1(4) . . . . ?
N5 Pr1 N2 C2 -175.2(4) . . . . ?
N1 Pr1 N2 C2 -31.7(3) . . . . ?
Pr1 Pr1 N2 C2 75.5(3) 3_756 . . . ?
O1 Pr1 N3 C3B -46.8(7) 3_756 . . . ?
O1 Pr1 N3 C3B -115.4(7) . . . . ?
N2 Pr1 N3 C3B 173.8(7) . . . . ?
N6 Pr1 N3 C3B 106.9(7) . . . . ?
N4 Pr1 N3 C3B 26.7(7) . . . . ?
N5 Pr1 N3 C3B 170.8(7) . . . . ?
N1 Pr1 N3 C3B 38.8(8) . . . . ?
Pr1 Pr1 N3 C3B -81.5(7) 3_756 . . . ?
O1 Pr1 N3 C3A -96.1(5) 3_756 . . . ?
O1 Pr1 N3 C3A -164.7(5) . . . . ?
N2 Pr1 N3 C3A 124.5(5) . . . . ?
N6 Pr1 N3 C3A 57.6(5) . . . . ?
N4 Pr1 N3 C3A -22.6(5) . . . . ?
N5 Pr1 N3 C3A 121.5(5) . . . . ?
N1 Pr1 N3 C3A -10.5(5) . . . . ?
Pr1 Pr1 N3 C3A -130.8(5) 3_756 . . . ?
O1 Pr1 N4 C4 100.4(4) 3_756 . . . ?
O1 Pr1 N4 C4 59.4(5) . . . . ?
N2 Pr1 N4 C4 -166.5(4) . . . . ?
N6 Pr1 N4 C4 -98.3(4) . . . . ?
N3 Pr1 N4 C4 -5.6(4) . . . . ?
N5 Pr1 N4 C4 -50.0(5) . . . . ?
N1 Pr1 N4 C4 -176.5(5) . . . . ?
Pr1 Pr1 N4 C4 83.8(4) 3_756 . . . ?
O1 Pr1 N5 C5 171.6(3) 3_756 . . . ?
O1 Pr1 N5 C5 159.2(4) . . . . ?
N2 Pr1 N5 C5 78.0(4) . . . . ?
N6 Pr1 N5 C5 -7.3(3) . . . . ?
N4 Pr1 N5 C5 -62.1(4) . . . . ?
N3 Pr1 N5 C5 -103.3(4) . . . . ?
N1 Pr1 N5 C5 32.7(4) . . . . ?
Pr1 Pr1 N5 C5 164.0(3) 3_756 . . . ?
O1 Pr1 N6 C6 158.2(3) 3_756 . . . ?
O1 Pr1 N6 C6 -42.7(4) . . . . ?
N2 Pr1 N6 C6 -106.7(4) . . . . ?
N4 Pr1 N6 C6 115.0(4) . . . . ?
N3 Pr1 N6 C6 50.1(4) . . . . ?
N5 Pr1 N6 C6 -23.2(3) . . . . ?
N1 Pr1 N6 C6 -172.9(4) . . . . ?
Pr1 Pr1 N6 C6 -75.9(7) 3_756 . . . ?
Pr1 N1 C1 C2 27.3(6) . . . . ?
Pr1 N2 C2 C1 60.4(6) . . . . ?
N1 C1 C2 N2 -58.8(7) . . . . ?
C3B N3 C3A C4 -51.7(9) . . . . ?
Pr1 N3 C3A C4 51.6(8) . . . . ?
C3A N3 C3B C4 50.0(9) . . . . ?
Pr1 N3 C3B C4 -45.6(13) . . . . ?
N3 C3A C4 N4 -57.7(9) . . . . ?
N3 C3A C4 C3B 49.0(9) . . . . ?
Pr1 N4 C4 C3A 34.5(7) . . . . ?
Pr1 N4 C4 C3B -15.5(10) . . . . ?
N3 C3B C4 C3A -52.9(9) . . . . ?
N3 C3B C4 N4 41.2(14) . . . . ?
Pr1 N5 C5 C6 35.8(6) . . . . ?
Pr1 N6 C6 C5 51.6(5) . . . . ?
N5 C5 C6 N6 -57.2(6) . . . . ?
